data_7017302
loop_
_publ_author_name
'Larrea, Edurne S.'
'Mesa, Jos\'e L'
'Pizarro, Jos\'e L'
'Iglesias, Marta'
'Rojo, Te\'ofilo'
'Arriortua, Mar\'ia I'

_publ_section_title
;
 M(C(6)H(16)N(3))(2)(VO(3))(4) as heterogeneous catalysts. Study of three
 new hybrid vanadates of cobalt(ii), nickel(ii) and copper(ii) with
 1-(2-aminoethyl)piperazonium.
;
_journal_issue 47
_journal_name_full 'Dalton transactions (Cambridge, England : 2003)'
_journal_page_first 12690
_journal_page_last 12698
_journal_paper_doi 10.1039/c1dt10971e
_journal_volume 40
_journal_year 2011
_chemical_formula_sum 'C6 H16 Cu0.5 N3 O6 V2'
_chemical_formula_weight 359.86
_chemical_name_systematic
;
?
;
_space_group_IT_number 14
_symmetry_cell_setting monoclinic
_symmetry_space_group_name_Hall '-P 2ybc'
_symmetry_space_group_name_H-M 'P 1 21/c 1'
_atom_sites_solution_hydrogens geom
_atom_sites_solution_primary direct
_atom_sites_solution_secondary difmap
_audit_conform_dict_location ftp://ftp.iucr.org/pub/cif_core.dic
_audit_conform_dict_name cif_core.dic
_audit_conform_dict_version 2.3
_audit_creation_date 2008-11-16T12:47:16-00:00
_audit_creation_method 'WinGX routine CIF_UPDATE'
_cell_angle_alpha 90
_cell_angle_beta 116.313(8)
_cell_angle_gamma 90
_cell_formula_units_Z 4
_cell_length_a 9.7630(10)
_cell_length_b 9.2950(10)
_cell_length_c 15.1577(18)
_cell_measurement_reflns_used 6572
_cell_measurement_temperature 293(2)
_cell_measurement_theta_max 32.6068
_cell_measurement_theta_min 2.6474
_cell_volume 1233.0(2)
_computing_cell_refinement
;
CrysAlis RED, Oxford Diffraction Ltd.,
Version 1.171.32.5 (release 08-05-2007 CrysAlis171 .NET)
(compiled May 8 2007,13:10:02)
;
_computing_data_collection
;
CrysAlis CCD, Oxford Diffraction Ltd.,
Version 1.171.32.5 (release 08-05-2007 CrysAlis171 .NET)
(compiled May 8 2007,13:10:02)
;
_computing_data_reduction
;
CrysAlis RED, Oxford Diffraction Ltd.,
Version 1.171.32.5 (release 08-05-2007 CrysAlis171 .NET)
(compiled May 8 2007,13:10:02)
;
_computing_structure_refinement 'SHELXL-97 (Sheldrick, 1997)'
_diffrn_ambient_temperature 293(2)
_diffrn_detector_area_resol_mean 8.3504
_diffrn_measured_fraction_theta_full 0.994
_diffrn_measured_fraction_theta_max 0.904
_diffrn_orient_matrix_UB_11 0.0131775878
_diffrn_orient_matrix_UB_12 -0.0747327869
_diffrn_orient_matrix_UB_13 -0.0024642677
_diffrn_orient_matrix_UB_21 -0.0610032413
_diffrn_orient_matrix_UB_22 -0.0150387672
_diffrn_orient_matrix_UB_23 0.0181086785
_diffrn_orient_matrix_UB_31 -0.0404919635
_diffrn_orient_matrix_UB_32 -0.0017839958
_diffrn_orient_matrix_UB_33 -0.0488623426
_diffrn_radiation_monochromator graphite
_diffrn_radiation_type MoK\a
_diffrn_radiation_wavelength 0.71073
_diffrn_reflns_av_R_equivalents 0.0255
_diffrn_reflns_av_unetI/netI 0.0317
_diffrn_reflns_limit_h_max 13
_diffrn_reflns_limit_h_min -14
_diffrn_reflns_limit_k_max 13
_diffrn_reflns_limit_k_min -12
_diffrn_reflns_limit_l_max 22
_diffrn_reflns_limit_l_min -21
_diffrn_reflns_number 12128
_diffrn_reflns_theta_full 25
_diffrn_reflns_theta_max 32.62
_diffrn_reflns_theta_min 2.87
_exptl_absorpt_coefficient_mu 2.376
_exptl_absorpt_correction_T_max 0.885
_exptl_absorpt_correction_T_min 0.655
_exptl_absorpt_correction_type analytical
_exptl_absorpt_process_details
;
CrysAlis RED, Oxford Diffraction Ltd.,
Version 1.171.32.5 (release 08-05-2007 CrysAlis171 .NET)
(compiled May 8 2007,13:10:02)
Analytical numeric absorption correction using a multifaceted crystal
model based on expressions derived by R.C. Clark & J.S.
(Clark, R. C. & Reid, J. S. (1995). Acta Cryst. A51, 887-897)
;
_exptl_crystal_colour blue
_exptl_crystal_density_diffrn 1.939
_exptl_crystal_density_meas 1.93(1)
_exptl_crystal_density_method flotation
_exptl_crystal_F_000 726
_exptl_crystal_size_max 0.3713
_exptl_crystal_size_mid 0.2151
_exptl_crystal_size_min 0.0549
_refine_diff_density_max 0.712
_refine_diff_density_min -0.438
_refine_diff_density_rms 0.111
_refine_ls_extinction_method none
_refine_ls_goodness_of_fit_ref 0.99
_refine_ls_hydrogen_treatment constr
_refine_ls_matrix_type full
_refine_ls_number_parameters 161
_refine_ls_number_reflns 4069
_refine_ls_number_restraints 0
_refine_ls_restrained_S_all 0.99
_refine_ls_R_factor_all 0.0393
_refine_ls_R_factor_gt 0.0284
_refine_ls_shift/su_max 0
_refine_ls_shift/su_mean 0
_refine_ls_structure_factor_coef Fsqd
_refine_ls_weighting_details 'calc w=1/[\s^2^(Fo^2^)+(0.0426P)^2^+0.0000P] where P=(Fo^2^+2Fc^2^)/3'
_refine_ls_weighting_scheme calc
_refine_ls_wR_factor_gt 0.0677
_refine_ls_wR_factor_ref 0.0709
_reflns_number_gt 3125
_reflns_number_total 4069
_reflns_threshold_expression >2sigma(I)
_cod_data_source_file c1dt10971e.txt
_cod_data_source_block cuvaep
_cod_database_code 7017302

loop_
_symmetry_equiv_pos_as_xyz
'x, y, z'
'-x, y+1/2, -z+1/2'
'-x, -y, -z'
'x, -y-1/2, z-1/2'

loop_
_atom_site_label
_atom_site_type_symbol
_atom_site_fract_x
_atom_site_fract_y
_atom_site_fract_z
_atom_site_U_iso_or_equiv
_atom_site_adp_type
_atom_site_occupancy
_atom_site_symmetry_multiplicity
_atom_site_calc_flag
_atom_site_refinement_flags
Cu Cu 0 0 0 0.01804(7) Uani 1 2 d S
V1 V 0.14064(3) 0.11068(3) 0.277648(18) 0.01836(7) Uani 1 1 d .
V2 V 0.15307(3) 0.45907(3) 0.21790(2) 0.02193(7) Uani 1 1 d .
O1 O 0.06292(15) 0.05971(15) 0.16275(8) 0.0299(3) Uani 1 1 d .
O2 O 0.31512(14) 0.04324(16) 0.33316(9) 0.0310(3) Uani 1 1 d .
O3 O 0.20013(16) 0.41938(15) 0.12858(10) 0.0343(3) Uani 1 1 d .
O4 O 0.03156(16) 0.04607(17) 0.33770(9) 0.0351(3) Uani 1 1 d .
O5 O 0.1499(2) 0.30245(15) 0.28722(11) 0.0445(4) Uani 1 1 d .
O6 O 0.28202(18) 0.56826(18) 0.29285(10) 0.0437(4) Uani 1 1 d .
N1 N 0.21322(15) -0.11698(15) 0.04030(9) 0.0208(3) Uani 1 1 d .
N2 N -0.11651(16) -0.16894(16) 0.01158(10) 0.0231(3) Uani 1 1 d .
H14 H -0.0971 -0.1823 0.0743 0.028 Uiso 1 1 d R
H15 H -0.1249 -0.2607 -0.0087 0.028 Uiso 1 1 d R
N3 N 0.40108(17) -0.37534(17) 0.11768(11) 0.0296(3) Uani 1 1 d .
H11 H 0.492 -0.4194 0.1337 0.036 Uiso 1 1 d R
H12 H 0.3417 -0.4428 0.1272 0.036 Uiso 1 1 d R
C1 C 0.2774(2) -0.1596(2) 0.14542(11) 0.0270(4) Uani 1 1 d .
H9 H 0.2015 -0.2154 0.1554 0.032 Uiso 1 1 calc R
H10 H 0.298 -0.0735 0.1854 0.032 Uiso 1 1 calc R
C2 C -0.2816(2) -0.1380(2) -0.04322(16) 0.0347(4) Uani 1 1 d .
H1 H -0.3333 -0.1962 -0.0186 0.042 Uiso 1 1 d R
H16 H -0.3177 -0.1437 -0.1157 0.059(8) Uiso 1 1 d R
C3 C 0.3399(2) -0.3361(2) 0.01268(13) 0.0345(4) Uani 1 1 d .
H6 H 0.3193 -0.4227 -0.0269 0.041 Uiso 1 1 calc R
H13 H 0.415 -0.2797 0.0022 0.041 Uiso 1 1 calc R
C4 C 0.1936(2) -0.2497(2) -0.01890(13) 0.0329(4) Uani 1 1 d .
H4 H 0.1565 -0.2232 -0.0876 0.039 Uiso 1 1 calc R
H5 H 0.1166 -0.3099 -0.0134 0.039 Uiso 1 1 calc R
C5 C 0.4234(2) -0.2473(2) 0.18041(12) 0.0309(4) Uani 1 1 d .
H7 H 0.504 -0.188 0.1789 0.037 Uiso 1 1 calc R
H8 H 0.4547 -0.2776 0.2479 0.037 Uiso 1 1 calc R
C6 C 0.3113(2) -0.0128(2) 0.01983(15) 0.0337(4) Uani 1 1 d .
H2 H 0.29 -0.0188 -0.0489 0.04 Uiso 1 1 calc R
H3 H 0.418 -0.0368 0.0594 0.04 Uiso 1 1 calc R

loop_
_atom_site_aniso_label
_atom_site_aniso_U_11
_atom_site_aniso_U_22
_atom_site_aniso_U_33
_atom_site_aniso_U_23
_atom_site_aniso_U_13
_atom_site_aniso_U_12
Cu 0.01530(13) 0.01881(14) 0.01927(12) 0.00113(10) 0.00700(10) -0.00019(10)
V1 0.01772(13) 0.02081(14) 0.01762(12) 0.00068(10) 0.00881(10) -0.00028(9)
V2 0.02281(14) 0.02034(15) 0.02533(13) -0.00125(11) 0.01313(11) 0.00039(10)
O1 0.0276(6) 0.0403(8) 0.0185(5) -0.0020(5) 0.0073(5) 0.0058(6)
O2 0.0180(6) 0.0405(8) 0.0301(6) 0.0040(6) 0.0069(5) -0.0004(5)
O3 0.0404(8) 0.0334(7) 0.0412(7) -0.0067(6) 0.0290(6) -0.0003(6)
O4 0.0313(7) 0.0513(9) 0.0299(6) -0.0058(6) 0.0200(6) -0.0140(6)
O5 0.0763(12) 0.0217(7) 0.0472(8) 0.0032(6) 0.0380(8) 0.0022(7)
O6 0.0440(9) 0.0468(9) 0.0363(7) -0.0086(7) 0.0142(7) -0.0180(7)
N1 0.0192(6) 0.0217(7) 0.0201(6) 0.0005(5) 0.0075(5) 0.0012(5)
N2 0.0221(7) 0.0214(7) 0.0256(6) 0.0030(5) 0.0105(6) -0.0009(5)
N3 0.0190(7) 0.0276(8) 0.0421(8) 0.0041(7) 0.0134(6) 0.0057(6)
C1 0.0256(8) 0.0349(10) 0.0184(7) 0.0012(7) 0.0077(6) 0.0103(7)
C2 0.0220(8) 0.0309(10) 0.0497(11) 0.0017(9) 0.0144(8) -0.0064(7)
C3 0.0282(9) 0.0400(11) 0.0315(8) -0.0091(8) 0.0097(7) 0.0095(8)
C4 0.0266(9) 0.0368(10) 0.0264(7) -0.0103(7) 0.0036(7) 0.0087(8)
C5 0.0249(9) 0.0395(11) 0.0237(7) 0.0024(7) 0.0066(7) 0.0097(8)
C6 0.0264(9) 0.0374(11) 0.0435(10) 0.0081(9) 0.0211(8) 0.0042(8)

loop_
_atom_type_symbol
_atom_type_description
_atom_type_scat_dispersion_real
_atom_type_scat_dispersion_imag
_atom_type_scat_source
C C 0.0033 0.0016 'International Tables Vol C Tables 4.2.6.8 and 6.1.1.4'
H H 0 0 'International Tables Vol C Tables 4.2.6.8 and 6.1.1.4'
Cu Cu 0.3201 1.2651 'International Tables Vol C Tables 4.2.6.8 and 6.1.1.4'
N N 0.0061 0.0033 'International Tables Vol C Tables 4.2.6.8 and 6.1.1.4'
O O 0.0106 0.006 'International Tables Vol C Tables 4.2.6.8 and 6.1.1.4'
V V 0.3005 0.5294 'International Tables Vol C Tables 4.2.6.8 and 6.1.1.4'

loop_
_geom_angle_atom_site_label_1
_geom_angle_atom_site_label_2
_geom_angle_atom_site_label_3
_geom_angle
_geom_angle_site_symmetry_1
_geom_angle_site_symmetry_3
N2 Cu N2 180.00(9) . 3
N2 Cu N1 84.62(5) . 3
N2 Cu N1 95.38(5) 3 3
N2 Cu N1 95.38(5) . .
N2 Cu N1 84.62(5) 3 .
N1 Cu N1 180.00(10) 3 .
N2 Cu O1 90.72(5) . 3
N2 Cu O1 89.28(5) 3 3
N1 Cu O1 92.93(5) 3 3
N1 Cu O1 87.07(5) . 3
N2 Cu O1 89.28(5) . .
N2 Cu O1 90.72(5) 3 .
N1 Cu O1 87.07(5) 3 .
N1 Cu O1 92.93(5) . .
O1 Cu O1 180.00(2) 3 .
O1 V1 O2 108.66(7) . .
O1 V1 O4 110.28(7) . .
O2 V1 O4 109.04(7) . .
O1 V1 O5 111.04(7) . .
O2 V1 O5 109.47(8) . .
O4 V1 O5 108.32(7) . .
O6 V2 O3 107.56(8) . .
O6 V2 O5 107.76(8) . .
O3 V2 O5 112.33(7) . .
O6 V2 O4 110.50(8) . 2
O3 V2 O4 107.45(6) . 2
O5 V2 O4 111.20(7) . 2
V1 O1 Cu 168.26(8) . .
V1 O4 V2 127.60(7) . 2_545
V1 O5 V2 140.43(8) . .
C1 N1 C4 107.85(14) . .
C1 N1 C6 113.15(14) . .
C4 N1 C6 109.68(14) . .
C1 N1 Cu 109.26(10) . .
C4 N1 Cu 113.11(10) . .
C6 N1 Cu 103.86(10) . .
C2 N2 Cu 108.67(11) . .
C2 N2 H14 106.8 . .
Cu N2 H14 110.1 . .
C2 N2 H15 94.7 . .
Cu N2 H15 133.4 . .
H14 N2 H15 100.2 . .
C3 N3 C5 111.63(14) . .
C3 N3 H11 106.3 . .
C5 N3 H11 110.1 . .
C3 N3 H12 111.1 . .
C5 N3 H12 112 . .
H11 N3 H12 105.3 . .
N1 C1 C5 113.73(13) . .
N1 C1 H9 108.8 . .
C5 C1 H9 108.8 . .
N1 C1 H10 108.8 . .
C5 C1 H10 108.8 . .
H9 C1 H10 107.7 . .
N2 C2 C6 108.97(16) . 3
N2 C2 H1 108.3 . .
C6 C2 H1 104.7 3 .
N2 C2 H16 112 . .
C6 C2 H16 107.4 3 .
H1 C2 H16 115.1 . .
N3 C3 C4 110.19(15) . .
N3 C3 H6 109.6 . .
C4 C3 H6 109.6 . .
N3 C3 H13 109.6 . .
C4 C3 H13 109.6 . .
H6 C3 H13 108.1 . .
N1 C4 C3 113.38(15) . .
N1 C4 H4 108.9 . .
C3 C4 H4 108.9 . .
N1 C4 H5 108.9 . .
C3 C4 H5 108.9 . .
H4 C4 H5 107.7 . .
N3 C5 C1 111.09(14) . .
N3 C5 H7 109.4 . .
C1 C5 H7 109.4 . .
N3 C5 H8 109.4 . .
C1 C5 H8 109.4 . .
H7 C5 H8 108 . .
N1 C6 C2 110.36(14) . 3
N1 C6 H2 109.6 . .
C2 C6 H2 109.6 3 .
N1 C6 H3 109.6 . .
C2 C6 H3 109.6 3 .
H2 C6 H3 108.1 . .

loop_
_geom_bond_atom_site_label_1
_geom_bond_atom_site_label_2
_geom_bond_distance
_geom_bond_site_symmetry_2
Cu N2 1.9919(14) .
Cu N2 1.9919(14) 3
Cu N1 2.1821(14) 3
Cu N1 2.1821(14) .
Cu O1 2.3296(11) 3
Cu O1 2.3296(11) .
V1 O1 1.6316(12) .
V1 O2 1.6528(13) .
V1 O4 1.7840(12) .
V1 O5 1.7875(15) .
V2 O6 1.6241(14) .
V2 O3 1.6529(12) .
V2 O5 1.8037(14) .
V2 O4 1.8074(14) 2
O4 V2 1.8074(14) 2_545
N1 C1 1.484(2) .
N1 C4 1.487(2) .
N1 C6 1.488(2) .
N2 C2 1.478(2) .
N2 H14 0.8919 .
N2 H15 0.8982 .
N3 C3 1.476(2) .
N3 C5 1.478(2) .
N3 H11 0.9073 .
N3 H12 0.9081 .
C1 C5 1.519(2) .
C1 H9 0.97 .
C1 H10 0.97 .
C2 C6 1.505(3) 3
C2 H1 0.9235 .
C2 H16 0.995 .
C3 C4 1.519(2) .
C3 H6 0.97 .
C3 H13 0.97 .
C4 H4 0.97 .
C4 H5 0.97 .
C5 H7 0.97 .
C5 H8 0.97 .
C6 C2 1.505(3) 3
C6 H2 0.97 .
C6 H3 0.97 .
